data_1519988
loop_
_publ_author_name
'Coles, Simon J.'
'Hursthouse, Michael B.'
'Davies, David B.'
'Kilic, A.'
'Uslu, A.'

_publ_section_title
;
 C5H10Cl4N3O2P3
;
_journal_name_full 'Crystal Structure Report Archive'
_journal_page_first 483
_journal_year 2008
_chemical_formula_sum 'C5 H10 Cl4 N3 O2 P3'
_chemical_formula_weight 378.87
_space_group_IT_number 58
_symmetry_cell_setting orthorhombic
_symmetry_space_group_name_Hall '-P 2 2n'
_symmetry_space_group_name_H-M 'P n n m'
_atom_sites_solution_hydrogens geom
_atom_sites_solution_primary direct
_atom_sites_solution_secondary difmap
_cell_angle_alpha 90.00
_cell_angle_beta 90.00
_cell_angle_gamma 90.00
_cell_formula_units_Z 4
_cell_length_a 11.5390(9)
_cell_length_b 12.4271(8)
_cell_length_c 9.9748(5)
_cell_measurement_reflns_used 1886
_cell_measurement_temperature 120(2)
_cell_measurement_theta_max 27.48
_cell_measurement_theta_min 2.91
_cell_volume 1430.35(16)
_computing_cell_refinement 'DENZO, COLLECT'
_computing_data_reduction 'DENZO, COLLECT'
_computing_molecular_graphics 'PLATON (Spek, 1990)'
_computing_structure_refinement 'SHELXL-97 (Sheldrick, 1997)'
_computing_structure_solution 'SHELXS-97 (Sheldrick, 1997)'
_diffrn_ambient_temperature 120(2)
_diffrn_detector_area_resol_mean 9.091
_diffrn_measured_fraction_theta_full 0.994
_diffrn_measured_fraction_theta_max 0.994
_diffrn_measurement_device_type 'Bruker-Nonius KappaCCD Area Detector'
_diffrn_measurement_method '\f and \w scans'
_diffrn_radiation_monochromator graphite
_diffrn_radiation_source 'Bruker-Nonius FR591 rotating anode'
_diffrn_radiation_type MoK\a
_diffrn_radiation_wavelength 0.71073
_diffrn_reflns_av_R_equivalents 0.0267
_diffrn_reflns_av_sigmaI/netI 0.0170
_diffrn_reflns_limit_h_max 14
_diffrn_reflns_limit_h_min -14
_diffrn_reflns_limit_k_max 14
_diffrn_reflns_limit_k_min -16
_diffrn_reflns_limit_l_max 12
_diffrn_reflns_limit_l_min -12
_diffrn_reflns_number 13938
_diffrn_reflns_theta_full 27.50
_diffrn_reflns_theta_max 27.50
_diffrn_reflns_theta_min 3.53
_exptl_absorpt_coefficient_mu 1.155
_exptl_absorpt_correction_T_max 0.8644
_exptl_absorpt_correction_T_min 0.5441
_exptl_absorpt_correction_type multi-scan
_exptl_absorpt_process_details 'SADABS V2.10 (Sheldrick, G.M., 2003)'
_exptl_crystal_colour colourless
_exptl_crystal_density_diffrn 1.759
_exptl_crystal_density_method 'not measured'
_exptl_crystal_description rod
_exptl_crystal_F_000 760
_exptl_crystal_size_max 0.60
_exptl_crystal_size_mid 0.15
_exptl_crystal_size_min 0.13
_refine_diff_density_max 0.273
_refine_diff_density_min -0.435
_refine_diff_density_rms 0.065
_refine_ls_extinction_method none
_refine_ls_goodness_of_fit_ref 1.033
_refine_ls_hydrogen_treatment constr
_refine_ls_matrix_type full
_refine_ls_number_parameters 90
_refine_ls_number_reflns 1723
_refine_ls_number_restraints 0
_refine_ls_restrained_S_all 1.033
_refine_ls_R_factor_all 0.0261
_refine_ls_R_factor_gt 0.0232
_refine_ls_shift/su_max 0.007
_refine_ls_shift/su_mean 0.001
_refine_ls_structure_factor_coef Fsqd
_refine_ls_weighting_details 'calc w=1/[\s^2^(Fo^2^)+(0.0444P)^2^+0.5767P] where P=(Fo^2^+2Fc^2^)/3'
_refine_ls_weighting_scheme calc
_refine_ls_wR_factor_gt 0.0663
_refine_ls_wR_factor_ref 0.0690
_reflns_number_gt 1587
_reflns_number_total 1723
_reflns_threshold_expression >2sigma(I)
_cod_data_source_file eCrystal-483.cif
_cod_data_source_block 2005src0648
_cod_depositor_comments
;
Citation :
Coles, Simon J. and Hursthouse, Michael B. and Davies, David B. and 
Kilic, A. and Uslu, A. (2008) 
University of Southampton, Crystal Structure Report Archive. 
(doi:10.5258/ecrystals/483)

More at:
http://ecrystals.chem.soton.ac.uk/483/

The following automatic conversions were performed:

'_symmetry_cell_setting' value 'Orthorhombic' changed to
'orthorhombic' according to the built-in table from CIF Core
dictionary named 'cif_core.dic' version 2.4.1 from 2010-06-29.

Automatic conversion script
Id: cif_fix_values 3392 2015-05-12 13:50:21Z andrius 
;
_cod_original_sg_symbol_H-M Pnnm
_cod_database_code 1519988

loop_
_symmetry_equiv_pos_as_xyz
'x, y, z'
'-x, -y, z'
'-x+1/2, y+1/2, -z+1/2'
'x+1/2, -y+1/2, -z+1/2'
'-x, -y, -z'
'x, y, -z'
'x-1/2, -y-1/2, z-1/2'
'-x-1/2, y-1/2, z-1/2'

loop_
_atom_site_label
_atom_site_type_symbol
_atom_site_fract_x
_atom_site_fract_y
_atom_site_fract_z
_atom_site_U_iso_or_equiv
_atom_site_adp_type
_atom_site_occupancy
_atom_site_symmetry_multiplicity
_atom_site_calc_flag
_atom_site_refinement_flags
_atom_site_disorder_assembly
_atom_site_disorder_group
C1 C 0.47586(11) 0.18573(11) 0.12916(14) 0.0194(3) Uani 1 1 d . . .
H1A H 0.4938 0.1082 0.1197 0.023 Uiso 1 1 calc R . .
H1B H 0.5239 0.2143 0.2033 0.023 Uiso 1 1 calc R . .
C2 C 0.50964(16) 0.24301(15) 0.0000 0.0174(4) Uani 1 2 d S . .
C3 C 0.4652(2) 0.35868(17) 0.0000 0.0293(5) Uani 1 2 d S . .
H3A H 0.4845 0.3930 -0.0856 0.044 Uiso 0.50 1 calc PR . .
H3B H 0.5017 0.3987 0.0734 0.044 Uiso 0.50 1 calc PR . .
H3C H 0.3809 0.3587 0.0122 0.044 Uiso 0.50 1 calc PR . .
C4 C 0.64293(17) 0.24152(18) 0.0000 0.0266(5) Uani 1 2 d S . .
H4A H 0.6703 0.1674 -0.0113 0.040 Uiso 0.50 1 calc PR . .
H4B H 0.6716 0.2703 0.0853 0.040 Uiso 0.50 1 calc PR . .
H4C H 0.6718 0.2859 -0.0740 0.040 Uiso 0.50 1 calc PR . .
N1 N 0.13854(10) 0.15920(10) 0.13630(12) 0.0215(3) Uani 1 1 d . . .
N2 N 0.29940(14) 0.04383(12) 0.0000 0.0162(3) Uani 1 2 d S . .
O1 O 0.35355(8) 0.19742(8) 0.16522(10) 0.0205(2) Uani 1 1 d . . .
P1 P 0.26420(3) 0.10673(3) 0.13252(4) 0.01574(11) Uani 1 1 d . . .
P2 P 0.07786(4) 0.18859(4) 0.0000 0.01710(13) Uani 1 2 d S . .
Cl1 Cl -0.08185(4) 0.12938(5) 0.0000 0.03289(15) Uani 1 2 d S . .
Cl2 Cl 0.04336(5) 0.34716(4) 0.0000 0.02664(14) Uani 1 2 d S . .
Cl3 Cl 0.27570(3) 0.00229(3) 0.28273(4) 0.02994(13) Uani 1 1 d . . .

loop_
_atom_site_aniso_label
_atom_site_aniso_U_11
_atom_site_aniso_U_22
_atom_site_aniso_U_33
_atom_site_aniso_U_23
_atom_site_aniso_U_13
_atom_site_aniso_U_12
C1 0.0154(6) 0.0236(7) 0.0193(7) -0.0009(5) -0.0039(5) -0.0025(5)
C2 0.0153(8) 0.0146(9) 0.0221(10) 0.000 0.000 -0.0010(7)
C3 0.0326(12) 0.0153(9) 0.0401(13) 0.000 0.000 0.0016(9)
C4 0.0167(9) 0.0290(11) 0.0343(12) 0.000 0.000 -0.0053(8)
N1 0.0173(6) 0.0298(6) 0.0175(6) 0.0023(5) 0.0038(4) 0.0056(5)
N2 0.0151(7) 0.0156(7) 0.0180(8) 0.000 0.000 -0.0012(6)
O1 0.0202(5) 0.0238(5) 0.0175(5) -0.0054(4) 0.0029(4) -0.0024(4)
P1 0.01451(18) 0.01880(19) 0.01393(19) 0.00283(13) 0.00157(11) 0.00061(12)
P2 0.0127(2) 0.0191(3) 0.0195(3) 0.000 0.000 0.00119(17)
Cl1 0.0127(2) 0.0302(3) 0.0558(4) 0.000 0.000 -0.00161(19)
Cl2 0.0381(3) 0.0182(2) 0.0235(3) 0.000 0.000 0.0030(2)
Cl3 0.0317(2) 0.0345(2) 0.0237(2) 0.01518(15) 0.00502(14) 0.00618(15)

loop_
_atom_type_symbol
_atom_type_description
_atom_type_scat_dispersion_real
_atom_type_scat_dispersion_imag
_atom_type_scat_source
C C 0.0033 0.0016 'International Tables Vol C Tables 4.2.6.8 and 6.1.1.4'
H H 0.0000 0.0000 'International Tables Vol C Tables 4.2.6.8 and 6.1.1.4'
N N 0.0061 0.0033 'International Tables Vol C Tables 4.2.6.8 and 6.1.1.4'
O O 0.0106 0.0060 'International Tables Vol C Tables 4.2.6.8 and 6.1.1.4'
P P 0.1023 0.0942 'International Tables Vol C Tables 4.2.6.8 and 6.1.1.4'
Cl Cl 0.1484 0.1585 'International Tables Vol C Tables 4.2.6.8 and 6.1.1.4'

loop_
_geom_angle_atom_site_label_1
_geom_angle_atom_site_label_2
_geom_angle_atom_site_label_3
_geom_angle
_geom_angle_site_symmetry_1
_geom_angle_site_symmetry_3
O1 C1 C2 114.10(12) . .
C1 C2 C1 115.59(15) 6 .
C1 C2 C3 110.75(10) 6 .
C1 C2 C3 110.75(10) . .
C1 C2 C4 104.50(10) 6 .
C1 C2 C4 104.50(10) . .
C3 C2 C4 110.32(17) . .
P2 N1 P1 118.73(7) . .
P1 N2 P1 112.64(10) . 6
C1 O1 P1 120.90(8) . .
O1 P1 N2 111.10(7) . .
O1 P1 N1 107.52(6) . .
N2 P1 N1 117.04(7) . .
O1 P1 Cl3 105.65(4) . .
N2 P1 Cl3 106.80(5) . .
N1 P1 Cl3 108.11(5) . .
O1 P1 P1 102.05(4) . 6
N2 P1 P1 33.68(5) . 6
N1 P1 P1 91.36(4) . 6
Cl3 P1 P1 138.955(16) . 6
N1 P2 N1 119.70(9) 6 .
N1 P2 Cl1 109.11(5) 6 .
N1 P2 Cl1 109.11(5) . .
N1 P2 Cl2 108.41(5) 6 .
N1 P2 Cl2 108.41(5) . .
Cl1 P2 Cl2 100.34(3) . .

loop_
_geom_bond_atom_site_label_1
_geom_bond_atom_site_label_2
_geom_bond_distance
_geom_bond_site_symmetry_2
C1 O1 1.4637(16) .
C1 C2 1.5226(17) .
C2 C1 1.5226(17) 6
C2 C3 1.526(3) .
C2 C4 1.538(3) .
N1 P2 1.5723(12) .
N1 P1 1.5904(12) .
N2 P1 1.5884(9) .
N2 P1 1.5884(9) 6
O1 P1 1.5619(10) .
P1 Cl3 1.9868(5) .
P1 P1 2.6437(7) 6
P2 N1 1.5723(12) 6
P2 Cl1 1.9843(7) .
P2 Cl2 2.0104(7) .
